data_4105880
loop_
_publ_author_name
'Shang-Da Jiang'
'Bing-Wu Wang'
'Hao-Ling Sun'
'Zhe-Ming Wang'
'Song Gao'

_publ_section_title
;
 An Organometallic Single-Ion Magnet
;
_journal_name_full 'Journal of the American Chemical Society'
_journal_page_first 4730
_journal_page_last 4733
_journal_paper_doi 10.1021/ja200198v
_journal_volume 133
_journal_year 2011
_chemical_formula_sum 'C18 H22 Er'
_chemical_formula_weight 405.62
_chemical_name_systematic
; 
 ? 
;
_space_group_IT_number 62
_symmetry_cell_setting orthorhombic
_symmetry_space_group_name_Hall '-P 2ac 2n'
_symmetry_space_group_name_H-M 'P n m a'
_atom_sites_solution_hydrogens geom
_atom_sites_solution_primary direct
_atom_sites_solution_secondary difmap
_audit_creation_method SHELXL-97
_cell_angle_alpha 90.00
_cell_angle_beta 90.00
_cell_angle_gamma 90.00
_cell_formula_units_Z 4
_cell_length_a 10.346(2)
_cell_length_b 12.941(2)
_cell_length_c 11.6340(17)
_cell_measurement_reflns_used 5147
_cell_measurement_temperature 120(2)
_cell_measurement_theta_max 27.62
_cell_measurement_theta_min 2.64
_cell_volume 1557.6(4)
_computing_cell_refinement 'Bruker SMART'
_computing_data_collection 'Bruker SMART'
_computing_data_reduction 'Bruker SAINT'
_computing_molecular_graphics 'Bruker SHELXTL'
_computing_publication_material 'Bruker SHELXTL'
_computing_structure_refinement 'Bruker SHELXTL'
_computing_structure_solution 'Bruker SHELXTL'
_diffrn_ambient_temperature 120(2)
_diffrn_measured_fraction_theta_full 0.998
_diffrn_measured_fraction_theta_max 0.998
_diffrn_measurement_device_type 'CCD area detector'
_diffrn_measurement_method 'phi and omega scans'
_diffrn_radiation_monochromator graphite
_diffrn_radiation_source 'fine-focus sealed tube'
_diffrn_radiation_type MoK\a
_diffrn_radiation_wavelength 0.71073
_diffrn_reflns_av_R_equivalents 0.0383
_diffrn_reflns_av_sigmaI/netI 0.0320
_diffrn_reflns_limit_h_max 9
_diffrn_reflns_limit_h_min -13
_diffrn_reflns_limit_k_max 16
_diffrn_reflns_limit_k_min -12
_diffrn_reflns_limit_l_max 15
_diffrn_reflns_limit_l_min -15
_diffrn_reflns_number 8809
_diffrn_reflns_theta_full 27.59
_diffrn_reflns_theta_max 27.59
_diffrn_reflns_theta_min 2.35
_exptl_absorpt_coefficient_mu 5.372
_exptl_absorpt_correction_T_max 0.2956
_exptl_absorpt_correction_T_min 0.1409
_exptl_absorpt_correction_type multi-scan
_exptl_absorpt_process_details SADABS
_exptl_crystal_colour purple
_exptl_crystal_density_diffrn 1.730
_exptl_crystal_description block
_exptl_crystal_F_000 792
_exptl_crystal_size_max 0.60
_exptl_crystal_size_mid 0.40
_exptl_crystal_size_min 0.30
_refine_diff_density_max 0.532
_refine_diff_density_min -1.434
_refine_diff_density_rms 0.176
_refine_ls_extinction_method none
_refine_ls_goodness_of_fit_ref 1.112
_refine_ls_hydrogen_treatment constr
_refine_ls_matrix_type full
_refine_ls_number_parameters 131
_refine_ls_number_reflns 1887
_refine_ls_number_restraints 54
_refine_ls_restrained_S_all 1.108
_refine_ls_R_factor_all 0.0250
_refine_ls_R_factor_gt 0.0235
_refine_ls_shift/su_max 0.000
_refine_ls_shift/su_mean 0.000
_refine_ls_structure_factor_coef Fsqd
_refine_ls_weighting_details 'calc w=1/[\s^2^(Fo^2^)+(0.0316P)^2^+1.1663P] where P=(Fo^2^+2Fc^2^)/3'
_refine_ls_weighting_scheme calc
_refine_ls_wR_factor_gt 0.0607
_refine_ls_wR_factor_ref 0.0616
_reflns_number_gt 1775
_reflns_number_total 1887
_reflns_threshold_expression >2sigma(I)
_cod_data_source_file ja200198v_si_002_1.cif
_cod_data_source_block 120K
_cod_original_cell_volume 1557.7(5)
_cod_database_code 4105880

loop_
_symmetry_equiv_pos_as_xyz
'x, y, z'
'-x+1/2, -y, z+1/2'
'-x, y+1/2, -z'
'x+1/2, -y+1/2, -z+1/2'
'-x, -y, -z'
'x-1/2, y, -z-1/2'
'x, -y-1/2, z'
'-x-1/2, y-1/2, z-1/2'

loop_
_atom_site_label
_atom_site_type_symbol
_atom_site_fract_x
_atom_site_fract_y
_atom_site_fract_z
_atom_site_U_iso_or_equiv
_atom_site_adp_type
_atom_site_occupancy
_atom_site_symmetry_multiplicity
_atom_site_calc_flag
_atom_site_refinement_flags
_atom_site_disorder_group
Er1 Er 0.134195(15) 0.7500 0.010332(15) 0.01304(9) Uani 1 2 d S .
C3 C 0.2271(3) 0.6951(2) -0.1860(2) 0.0135(5) Uani 1 1 d . .
C2 C 0.3174(3) 0.6607(2) -0.1019(2) 0.0137(5) Uani 1 1 d . .
C6 C 0.1474(3) 0.6273(2) -0.2649(3) 0.0219(6) Uani 1 1 d . .
H6AB H 0.1955 0.6132 -0.3337 0.033 Uiso 1 1 calc R .
H6AC H 0.0685 0.6622 -0.2844 0.033 Uiso 1 1 calc R .
H6AA H 0.1276 0.5635 -0.2266 0.033 Uiso 1 1 calc R .
C1 C 0.3739(3) 0.7500 -0.0506(4) 0.0141(8) Uani 1 2 d S .
C5 C 0.3508(3) 0.5503(2) -0.0736(3) 0.0207(6) Uani 1 1 d . .
H5AC H 0.4202 0.5276 -0.1223 0.031 Uiso 1 1 calc R .
H5AA H 0.2765 0.5073 -0.0860 0.031 Uiso 1 1 calc R .
H5AB H 0.3771 0.5456 0.0053 0.031 Uiso 1 1 calc R .
C4 C 0.4769(4) 0.7500 0.0420(4) 0.0255(9) Uani 1 2 d S .
H4AA H 0.5610 0.7500 0.0070 0.038 Uiso 1 2 d SR .
H4AB H 0.4674 0.8106 0.0889 0.038 Uiso 0.50 1 d PR .
C7 C 0.1628(6) 0.6955(5) 0.2148(5) 0.030(2) Uani 0.659(19) 1 d PU 1
H7 H 0.2293 0.6685 0.2594 0.036 Uiso 0.659(19) 1 calc PR 1
C8 C 0.0880(9) 0.6183(7) 0.1647(7) 0.029(2) Uani 0.659(19) 1 d PU 1
H8 H 0.1166 0.5524 0.1838 0.035 Uiso 0.659(19) 1 calc PR 1
C9 C -0.0182(10) 0.6165(6) 0.0934(7) 0.028(2) Uani 0.659(19) 1 d PU 1
H9 H -0.0457 0.5496 0.0776 0.034 Uiso 0.659(19) 1 calc PR 1
C10 C -0.0968(6) 0.6928(8) 0.0377(6) 0.034(2) Uani 0.659(19) 1 d PU 1
H10 H -0.1613 0.6645 -0.0081 0.041 Uiso 0.659(19) 1 calc PR 1
C15 C -0.102(2) 0.7500 0.019(2) 0.035(5) Uani 0.341(19) 2 d SPU 2
H15 H -0.1682 0.7500 -0.0353 0.042 Uiso 0.341(19) 2 calc SPR 2
C12 C 0.1324(17) 0.6510(13) 0.1893(15) 0.035(5) Uani 0.341(19) 1 d PU 2
H12 H 0.1845 0.6003 0.2219 0.042 Uiso 0.341(19) 1 calc PR 2
C14 C -0.0557(17) 0.6460(13) 0.0572(16) 0.031(4) Uani 0.341(19) 1 d PU 2
H14 H -0.1041 0.5926 0.0256 0.037 Uiso 0.341(19) 1 calc PR 2
C11 C 0.173(2) 0.7500 0.2201(15) 0.026(5) Uani 0.341(19) 2 d SPU 2
H11 H 0.2422 0.7500 0.2716 0.032 Uiso 0.341(19) 2 calc SPR 2
C13 C 0.0402(19) 0.6107(12) 0.1269(15) 0.028(4) Uani 0.341(19) 1 d PU 2
H13 H 0.0401 0.5390 0.1314 0.034 Uiso 0.341(19) 1 calc PR 2

loop_
_atom_site_aniso_label
_atom_site_aniso_U_11
_atom_site_aniso_U_22
_atom_site_aniso_U_33
_atom_site_aniso_U_23
_atom_site_aniso_U_13
_atom_site_aniso_U_12
Er1 0.00988(12) 0.01865(12) 0.01060(12) 0.000 0.00331(5) 0.000
C3 0.0097(12) 0.0206(14) 0.0101(12) -0.0007(10) 0.0005(10) -0.0005(10)
C2 0.0094(12) 0.0180(13) 0.0138(13) 0.0016(10) 0.0021(10) 0.0016(10)
C6 0.0239(15) 0.0242(16) 0.0175(16) -0.0038(12) -0.0044(11) -0.0028(11)
C1 0.0061(17) 0.023(2) 0.013(2) 0.000 -0.0016(13) 0.000
C5 0.0169(14) 0.0217(15) 0.0234(17) 0.0048(12) 0.0023(11) 0.0041(11)
C4 0.012(2) 0.043(3) 0.022(2) 0.000 -0.0078(17) 0.000
C7 0.033(3) 0.042(6) 0.015(3) 0.008(3) 0.003(2) 0.006(4)
C8 0.032(5) 0.028(4) 0.027(4) 0.011(3) 0.009(4) 0.003(4)
C9 0.034(5) 0.020(3) 0.031(4) 0.000(3) 0.012(4) -0.012(4)
C10 0.014(3) 0.055(7) 0.033(3) 0.003(4) 0.003(3) -0.014(4)
C15 0.015(7) 0.047(10) 0.044(8) 0.000 0.012(6) 0.000
C12 0.045(9) 0.031(8) 0.029(7) 0.008(6) 0.005(6) 0.000(6)
C14 0.026(7) 0.027(7) 0.041(8) 0.006(6) 0.012(6) -0.013(5)
C11 0.037(7) 0.033(9) 0.009(6) 0.000 0.001(5) 0.000
C13 0.031(8) 0.023(5) 0.031(8) 0.010(6) 0.005(6) -0.006(7)

loop_
_atom_type_symbol
_atom_type_description
_atom_type_scat_dispersion_real
_atom_type_scat_dispersion_imag
_atom_type_scat_source
C C 0.0033 0.0016 'International Tables Vol C Tables 4.2.6.8 and 6.1.1.4'
H H 0.0000 0.0000 'International Tables Vol C Tables 4.2.6.8 and 6.1.1.4'
Er Er -0.2586 4.9576 'International Tables Vol C Tables 4.2.6.8 and 6.1.1.4'

loop_
_geom_angle_atom_site_label_1
_geom_angle_atom_site_label_2
_geom_angle_atom_site_label_3
_geom_angle
_geom_angle_site_symmetry_1
_geom_angle_site_symmetry_3
C14 Er1 C14 66.8(9) . 7_575
C14 Er1 C12 95.3(6) . 7_575
C14 Er1 C12 61.0(6) 7_575 7_575
C14 Er1 C12 61.0(6) . .
C14 Er1 C12 95.3(6) 7_575 .
C12 Er1 C12 63.2(9) 7_575 .
C14 Er1 C15 35.6(5) . .
C14 Er1 C15 35.6(5) 7_575 .
C12 Er1 C15 87.6(6) 7_575 .
C12 Er1 C15 87.6(6) . .
C14 Er1 C13 87.8(6) . 7_575
C14 Er1 C13 32.2(5) 7_575 7_575
C12 Er1 C13 30.9(5) 7_575 7_575
C12 Er1 C13 84.9(6) . 7_575
C15 Er1 C13 65.3(6) . 7_575
C14 Er1 C13 32.2(5) . .
C14 Er1 C13 87.8(6) 7_575 .
C12 Er1 C13 84.9(6) 7_575 .
C12 Er1 C13 30.9(5) . .
C15 Er1 C13 65.3(6) . .
C13 Er1 C13 94.4(7) 7_575 .
C14 Er1 C11 84.9(6) . .
C14 Er1 C11 84.9(6) 7_575 .
C12 Er1 C11 33.0(4) 7_575 .
C12 Er1 C11 33.0(4) . .
C15 Er1 C11 97.1(7) . .
C13 Er1 C11 61.3(5) 7_575 .
C13 Er1 C11 61.3(5) . .
C14 Er1 C7 92.2(4) . 7_575
C14 Er1 C7 74.2(5) 7_575 7_575
C12 Er1 C7 16.7(4) 7_575 7_575
C12 Er1 C7 48.5(5) . 7_575
C15 Er1 C7 94.6(6) . 7_575
C13 Er1 C7 46.7(5) 7_575 7_575
C13 Er1 C7 74.2(5) . 7_575
C11 Er1 C7 16.56(17) . 7_575
C14 Er1 C7 74.2(5) . .
C14 Er1 C7 92.2(4) 7_575 .
C12 Er1 C7 48.5(5) 7_575 .
C12 Er1 C7 16.7(4) . .
C15 Er1 C7 94.6(6) . .
C13 Er1 C7 74.2(5) 7_575 .
C13 Er1 C7 46.7(5) . .
C11 Er1 C7 16.56(17) . .
C7 Er1 C7 32.8(3) 7_575 .
C14 Er1 C8 93.5(4) . 7_575
C14 Er1 C8 46.9(5) 7_575 7_575
C12 Er1 C8 15.8(3) 7_575 7_575
C12 Er1 C8 75.3(5) . 7_575
C15 Er1 C8 77.4(4) . 7_575
C13 Er1 C8 15.4(4) 7_575 7_575
C13 Er1 C8 91.6(4) . 7_575
C11 Er1 C8 47.8(3) . 7_575
C7 Er1 C8 32.2(2) 7_575 7_575
C7 Er1 C8 62.3(3) . 7_575
C14 Er1 C8 46.9(5) . .
C14 Er1 C8 93.5(4) 7_575 .
C12 Er1 C8 75.3(5) 7_575 .
C12 Er1 C8 15.8(3) . .
C15 Er1 C8 77.4(4) . .
C13 Er1 C8 91.6(4) 7_575 .
C13 Er1 C8 15.4(4) . .
C11 Er1 C8 47.8(3) . .
C7 Er1 C8 62.3(3) 7_575 .
C7 Er1 C8 32.2(2) . .
C8 Er1 C8 85.1(4) 7_575 .
C3 C3 C2 108.20(15) 7_575 .
C3 C3 C6 125.41(16) 7_575 .
C2 C3 C6 126.4(2) . .
C3 C3 Er1 73.99(6) 7_575 .
C2 C3 Er1 73.86(15) . .
C6 C3 Er1 119.61(19) . .
C3 C2 C1 107.6(2) . .
C3 C2 C5 126.6(2) . .
C1 C2 C5 125.7(3) . .
C3 C2 Er1 74.04(14) . .
C1 C2 Er1 74.11(18) . .
C5 C2 Er1 118.97(18) . .
C3 C6 H6AB 109.5 . .
C3 C6 H6AC 109.5 . .
H6AB C6 H6AC 109.5 . .
C3 C6 H6AA 109.5 . .
H6AB C6 H6AA 109.5 . .
H6AC C6 H6AA 109.5 . .
C2 C1 C2 108.3(3) . 7_575
C2 C1 C4 125.84(16) . .
C2 C1 C4 125.84(16) 7_575 .
C2 C1 Er1 73.77(17) . .
C2 C1 Er1 73.77(17) 7_575 .
C4 C1 Er1 118.7(3) . .
C2 C5 H5AC 109.5 . .
C2 C5 H5AA 109.5 . .
H5AC C5 H5AA 109.5 . .
C2 C5 H5AB 109.5 . .
H5AC C5 H5AB 109.5 . .
H5AA C5 H5AB 109.5 . .
C1 C4 H4AA 109.6 . .
C1 C4 H4AB 109.4 . .
H4AA C4 H4AB 109.5 . .
C8 C7 C7 135.9(5) . 7_575
C8 C7 Er1 74.8(4) . .
C7 C7 Er1 73.60(17) 7_575 .
C8 C7 H7 112.1 . .
C7 C7 H7 112.1 7_575 .
Er1 C7 H7 136.4 . .
C9 C8 C7 135.1(8) . .
C9 C8 Er1 74.6(5) . .
C7 C8 Er1 73.0(4) . .
C9 C8 H8 112.5 . .
C7 C8 H8 112.5 . .
Er1 C8 H8 136.9 . .
C8 C9 C10 135.4(8) . .
C8 C9 Er1 73.8(5) . .
C10 C9 Er1 73.2(4) . .
C8 C9 H9 112.3 . .
C10 C9 H9 112.3 . .
Er1 C9 H9 138.7 . .
C9 C10 C10 133.5(5) . 7_575
C9 C10 Er1 73.9(4) . .
C10 C10 Er1 72.9(2) 7_575 .
C9 C10 H10 113.2 . .
C10 C10 H10 113.2 7_575 .
Er1 C10 H10 136.4 . .
C14 C15 C14 128(2) 7_575 .
C14 C15 Er1 72.0(9) 7_575 .
C14 C15 Er1 72.0(9) . .
C14 C15 H15 116.0 7_575 .
C14 C15 H15 116.0 . .
Er1 C15 H15 134.9 . .
C13 C12 C11 136.9(19) . .
C13 C12 Er1 75.0(10) . .
C11 C12 Er1 74.6(10) . .
C13 C12 H12 111.6 . .
C11 C12 H12 111.6 . .
Er1 C12 H12 135.4 . .
C13 C14 C15 135.5(17) . .
C13 C14 Er1 74.4(8) . .
C15 C14 Er1 72.4(9) . .
C13 C14 H14 112.2 . .
C15 C14 H14 112.2 . .
Er1 C14 H14 139.0 . .
C12 C11 C12 133(2) . 7_575
C12 C11 Er1 72.4(10) . .
C12 C11 Er1 72.4(10) 7_575 .
C12 C11 H11 113.4 . .
C12 C11 H11 113.4 7_575 .
Er1 C11 H11 139.6 . .
C12 C13 C14 136.8(17) . .
C12 C13 Er1 74.0(9) . .
C14 C13 Er1 73.3(8) . .
C12 C13 H13 111.6 . .
C14 C13 H13 111.6 . .
Er1 C13 H13 139.8 . .

loop_
_geom_bond_atom_site_label_1
_geom_bond_atom_site_label_2
_geom_bond_distance
_geom_bond_site_symmetry_2
Er1 C14 2.443(13) .
Er1 C14 2.443(13) 7_575
Er1 C12 2.445(16) 7_575
Er1 C12 2.445(16) .
Er1 C15 2.45(2) .
Er1 C13 2.457(14) 7_575
Er1 C13 2.457(14) .
Er1 C11 2.474(18) .
Er1 C7 2.498(6) 7_575
Er1 C7 2.498(6) .
Er1 C8 2.521(8) 7_575
Er1 C8 2.521(8) .
C3 C3 1.422(5) 7_575
C3 C2 1.425(4) .
C3 C6 1.514(4) .
C2 C1 1.426(3) .
C2 C5 1.506(4) .
C6 H6AB 0.9600 .
C6 H6AC 0.9600 .
C6 H6AA 0.9600 .
C1 C2 1.426(3) 7_575
C1 C4 1.515(6) .
C5 H5AC 0.9600 .
C5 H5AA 0.9600 .
C5 H5AB 0.9600 .
C4 H4AA 0.9600 .
C4 H4AB 0.9600 .
C7 C8 1.391(11) .
C7 C7 1.410(14) 7_575
C7 H7 0.9300 .
C8 C9 1.377(10) .
C8 H8 0.9300 .
C9 C10 1.434(11) .
C9 H9 0.9300 .
C10 C10 1.48(2) 7_575
C10 H10 0.9300 .
C15 C14 1.50(2) 7_575
C15 C14 1.50(2) .
C15 H15 0.9300 .
C12 C13 1.31(2) .
C12 C11 1.396(18) .
C12 H12 0.9300 .
C14 C13 1.36(2) .
C14 H14 0.9300 .
C11 C12 1.396(18) 7_575
C11 H11 0.9300 .
C13 H13 0.9300 .
